data_2218185
loop_
_publ_author_name
'Lo, Kong Mun'
'Ng, Seik Weng'

_publ_section_title
Bis[\m-bis(diphenylphosphino)methane-\k^2^<i>P</i>:<i>P</i>']bis[(chlorodifluoroacetato-\k<i>O</i>)silver(I)](<i>Ag</i>---<i>Ag</i>)
_journal_coeditor_code LH2610
_journal_issue 5
_journal_name_full 'Acta Crystallographica Section E'
_journal_page_first m717
_journal_paper_doi 10.1107/S1600536808011033
_journal_volume 64
_journal_year 2008
_chemical_formula_iupac '[Ag2 (C2 Cl F2 O2)2 (C25 H22 P2)2]'
_chemical_formula_moiety 'C54 H44 Ag2 Cl2 F4 O4 P4'
_chemical_formula_sum 'C54 H44 Ag2 Cl2 F4 O4 P4'
_chemical_formula_weight 1243.41
_chemical_name_systematic
;
Bis[\m-bis(diphenylphosphino)methane-
\k^2^<i>P</i>:<i>P</i>']bis[(chlorodifluoroacetato-
\k<i>O</i>)silver(I)](Ag---Ag)
;
_space_group_IT_number 2
_symmetry_cell_setting triclinic
_symmetry_space_group_name_Hall '-P 1'
_symmetry_space_group_name_H-M 'P -1'
_atom_sites_solution_hydrogens geom
_atom_sites_solution_primary direct
_atom_sites_solution_secondary difmap
_audit_creation_method SHELXL-97
_cell_angle_alpha 83.0400(10)
_cell_angle_beta 86.4770(10)
_cell_angle_gamma 72.1880(10)
_cell_formula_units_Z 2
_cell_length_a 10.8127(3)
_cell_length_b 14.4911(3)
_cell_length_c 17.2340(3)
_cell_measurement_reflns_used 4611
_cell_measurement_temperature 100(2)
_cell_measurement_theta_max 25.1
_cell_measurement_theta_min 2.3
_cell_volume 2551.12(10)
_computing_cell_refinement 'SAINT (Bruker, 2007)'
_computing_data_collection 'APEX2  (Bruker, 2007)'
_computing_data_reduction 'SAINT (Bruker, 2007)'
_computing_molecular_graphics 'X-SEED (Barbour, 2001)'
_computing_publication_material 'publCIF (Westrip, 2008)'
_computing_structure_refinement 'SHELXL97 (Sheldrick, 2008)'
_computing_structure_solution 'SHELXS97 (Sheldrick, 2008)'
_diffrn_ambient_temperature 100(2)
_diffrn_measured_fraction_theta_full 0.988
_diffrn_measured_fraction_theta_max 0.988
_diffrn_measurement_device_type 'Bruker SMART APEXII'
_diffrn_measurement_method \w
_diffrn_radiation_monochromator graphite
_diffrn_radiation_source 'fine-focus sealed tube'
_diffrn_radiation_type MoK\a
_diffrn_radiation_wavelength 0.71073
_diffrn_reflns_av_R_equivalents 0.0664
_diffrn_reflns_av_sigmaI/netI 0.0834
_diffrn_reflns_limit_h_max 11
_diffrn_reflns_limit_h_min -14
_diffrn_reflns_limit_k_max 18
_diffrn_reflns_limit_k_min -18
_diffrn_reflns_limit_l_max 22
_diffrn_reflns_limit_l_min -22
_diffrn_reflns_number 31942
_diffrn_reflns_theta_full 27.50
_diffrn_reflns_theta_max 27.50
_diffrn_reflns_theta_min 1.19
_diffrn_standards_decay_% 0
_diffrn_standards_interval_count 0
_diffrn_standards_interval_time 0
_diffrn_standards_number 0
_exptl_absorpt_coefficient_mu 1.058
_exptl_absorpt_correction_T_max 0.857
_exptl_absorpt_correction_T_min 0.648
_exptl_absorpt_correction_type multi-scan
_exptl_absorpt_process_details '(SADABS; Sheldrick, 1996)'
_exptl_crystal_colour Colorless
_exptl_crystal_density_diffrn 1.619
_exptl_crystal_density_method 'not measured'
_exptl_crystal_description Block
_exptl_crystal_F_000 1248
_exptl_crystal_size_max 0.30
_exptl_crystal_size_mid 0.20
_exptl_crystal_size_min 0.15
_refine_diff_density_max 0.906
_refine_diff_density_min -1.050
_refine_ls_extinction_method none
_refine_ls_goodness_of_fit_ref 1.007
_refine_ls_hydrogen_treatment constr
_refine_ls_matrix_type full
_refine_ls_number_parameters 641
_refine_ls_number_reflns 11567
_refine_ls_number_restraints 54
_refine_ls_restrained_S_all 1.023
_refine_ls_R_factor_all 0.0716
_refine_ls_R_factor_gt 0.0454
_refine_ls_shift/su_max 0.001
_refine_ls_shift/su_mean 0.000
_refine_ls_structure_factor_coef Fsqd
_refine_ls_weighting_details 'calc w=1/[\s^2^(Fo^2^)+(0.0475P)^2^+0.1513P] where P=(Fo^2^+2Fc^2^)/3'
_refine_ls_weighting_scheme calc
_refine_ls_wR_factor_gt 0.0981
_refine_ls_wR_factor_ref 0.1116
_reflns_number_gt 8338
_reflns_number_total 11567
_reflns_threshold_expression I>2\s(I)
_cod_data_source_file lh2610.cif
_cod_data_source_block I
_cod_depositor_comments
;
The following automatic conversions were performed:
'_symmetry_cell_setting' value 'Triclinic' changed to 'triclinic'
according to '/home/saulius/struct/CIF-dictionaries/cif_core.dic'
dictionary named 'cif_core.dic' version 2.4.1 from 2010-06-29.

Automatic conversion script
Id: cif_fix_enum 1527 2010-12-29 10:47:43Z saulius 

The following automatic conversions were performed:

'_symmetry_cell_setting' value 'Triclinic' changed to 'triclinic'
according to /home/saulius/struct/CIF-dictionaries/cif_core.dic
dictionary named 'cif_core.dic' version 2.4.1 from 2010-06-29.

Automatic conversion script
Id: cif_fix_values 1715 2011-07-08 13:25:40Z adriana 
;
_cod_original_cell_volume 2551.10(10)
_cod_database_code 2218185
_cod_database_fobs_code 2218185

loop_
_symmetry_equiv_pos_as_xyz
'x, y, z'
'-x, -y, -z'

loop_
_atom_site_type_symbol
_atom_site_label
_atom_site_fract_x
_atom_site_fract_y
_atom_site_fract_z
_atom_site_U_iso_or_equiv
_atom_site_adp_type
_atom_site_calc_flag
_atom_site_refinement_flags
_atom_site_occupancy
_atom_site_disorder_assembly
_atom_site_disorder_group
Ag Ag1 0.57141(3) 0.89080(2) 1.025045(18) 0.01359(9) Uani d . 1 . .
Ag Ag2 0.44457(3) 0.57795(2) 0.435262(17) 0.01308(9) Uani d . 1 . .
P P1 0.36794(11) 0.90512(8) 1.09660(6) 0.0128(2) Uani d . 1 . .
P P2 0.21898(11) 1.08082(8) 0.99185(6) 0.0126(2) Uani d . 1 . .
P P3 0.22156(11) 0.57580(8) 0.45928(6) 0.0123(2) Uani d . 1 . .
P P4 0.33747(11) 0.49679(8) 0.61526(6) 0.0123(2) Uani d . 1 . .
Cl Cl1 0.4662(5) 0.6779(3) 0.79374(16) 0.0304(8) Uani d PDU 0.528(4) A 1
Cl Cl1' 0.4581(6) 0.5832(3) 0.9291(2) 0.0379(9) Uani d PD 0.472(4) A 2
Cl Cl2 0.57724(14) 0.91381(9) 0.36753(7) 0.0349(3) Uani d D 1 . .
F F1 0.4587(11) 0.6087(7) 0.9329(5) 0.0379(9) Uani d PDU 0.528(4) A 1
F F2 0.6495(6) 0.5949(9) 0.8867(7) 0.057(3) Uani d PDU 0.528(4) A 1
F F1' 0.4795(11) 0.6915(7) 0.8078(4) 0.0304(8) Uani d PD 0.47 A 2
F F2' 0.6572(6) 0.6182(9) 0.8661(8) 0.057(3) Uani d PD 0.47 A 2
F F3 0.3672(3) 0.93038(18) 0.44623(16) 0.0303(7) Uani d D 1 . .
F F4 0.5391(3) 0.89416(18) 0.51371(14) 0.0281(7) Uani d D 1 . .
O O1 0.6050(3) 0.7406(2) 0.97176(19) 0.0252(8) Uani d . 1 . .
O O2 0.4233(3) 0.8250(2) 0.90831(18) 0.0250(8) Uani d . 1 . .
O O3 0.4269(3) 0.7468(2) 0.40995(17) 0.0194(7) Uani d . 1 . .
O O4 0.5974(3) 0.7093(2) 0.48919(17) 0.0210(7) Uani d . 1 . .
C C1 0.5177(5) 0.7528(3) 0.9251(3) 0.0177(10) Uani d . 1 A .
C C2 0.5279(4) 0.6620(3) 0.8834(2) 0.0320(13) Uani d D 1 . .
C C3 0.3471(4) 0.7884(3) 1.1364(2) 0.0134(9) Uani d . 1 . .
C C4 0.3135(5) 0.7311(3) 1.0871(2) 0.0182(10) Uani d . 1 . .
H H4 0.2984 0.7544 1.0335 0.022 Uiso calc R 1 . .
C C5 0.3020(5) 0.6412(3) 1.1149(3) 0.0203(10) Uani d . 1 . .
H H5 0.2785 0.6030 1.0807 0.024 Uiso calc R 1 . .
C C6 0.3245(4) 0.6058(3) 1.1930(3) 0.0195(10) Uani d . 1 . .
H H6 0.3159 0.5438 1.2125 0.023 Uiso calc R 1 . .
C C7 0.3599(4) 0.6621(3) 1.2422(3) 0.0192(10) Uani d . 1 . .
H H7 0.3757 0.6381 1.2956 0.023 Uiso calc R 1 . .
C C8 0.3725(4) 0.7528(3) 1.2146(2) 0.0176(10) Uani d . 1 . .
H H8 0.3981 0.7903 1.2486 0.021 Uiso calc R 1 . .
C C9 0.3251(4) 0.9819(3) 1.1755(2) 0.0151(9) Uani d . 1 . .
C C10 0.2197(5) 0.9807(3) 1.2262(2) 0.0196(10) Uani d . 1 . .
H H10 0.1697 0.9385 1.2203 0.023 Uiso calc R 1 . .
C C11 0.1883(5) 1.0417(3) 1.2856(3) 0.0247(11) Uani d . 1 . .
H H11 0.1177 1.0401 1.3208 0.030 Uiso calc R 1 . .
C C12 0.2601(5) 1.1050(3) 1.2934(3) 0.0284(12) Uani d . 1 . .
H H12 0.2387 1.1464 1.3341 0.034 Uiso calc R 1 . .
C C13 0.3617(5) 1.1072(3) 1.2422(3) 0.0250(11) Uani d . 1 . .
H H13 0.4094 1.1515 1.2467 0.030 Uiso calc R 1 . .
C C14 0.3950(5) 1.0457(3) 1.1842(3) 0.0197(10) Uani d . 1 . .
H H14 0.4666 1.0470 1.1497 0.024 Uiso calc R 1 . .
C C15 0.2313(4) 0.9546(3) 1.0303(2) 0.0147(9) Uani d . 1 . .
H H15A 0.1496 0.9527 1.0588 0.018 Uiso calc R 1 . .
H H15B 0.2440 0.9141 0.9865 0.018 Uiso calc R 1 . .
C C16 0.0933(4) 1.1592(3) 1.0494(2) 0.0161(9) Uani d . 1 . .
C C17 -0.0165(5) 1.1347(3) 1.0790(2) 0.0213(10) Uani d . 1 . .
H H17 -0.0218 1.0712 1.0751 0.026 Uiso calc R 1 . .
C C18 -0.1181(5) 1.2016(4) 1.1138(3) 0.0282(12) Uani d . 1 . .
H H18 -0.1916 1.1837 1.1352 0.034 Uiso calc R 1 . .
C C19 -0.1112(5) 1.2954(4) 1.1172(3) 0.0331(13) Uani d . 1 . .
H H19 -0.1813 1.3419 1.1402 0.040 Uiso calc R 1 . .
C C20 -0.0046(5) 1.3213(4) 1.0877(3) 0.0312(13) Uani d . 1 . .
H H20 -0.0015 1.3857 1.0901 0.037 Uiso calc R 1 . .
C C21 0.1000(5) 1.2531(3) 1.0541(3) 0.0257(11) Uani d . 1 . .
H H21 0.1749 1.2706 1.0347 0.031 Uiso calc R 1 . .
C C22 0.1465(4) 1.0963(3) 0.8966(2) 0.0136(9) Uani d . 1 . .
C C23 0.0346(4) 1.1716(3) 0.8754(2) 0.0153(9) Uani d . 1 . .
H H23 -0.0120 1.2131 0.9129 0.018 Uiso calc R 1 . .
C C24 -0.0092(5) 1.1862(3) 0.7991(2) 0.0192(10) Uani d . 1 . .
H H24 -0.0854 1.2377 0.7847 0.023 Uiso calc R 1 . .
C C25 0.0581(5) 1.1261(3) 0.7447(2) 0.0201(10) Uani d . 1 . .
H H25 0.0284 1.1363 0.6927 0.024 Uiso calc R 1 . .
C C26 0.1690(5) 1.0508(3) 0.7656(3) 0.0228(11) Uani d . 1 . .
H H26 0.2148 1.0092 0.7279 0.027 Uiso calc R 1 . .
C C27 0.2132(5) 1.0358(3) 0.8403(2) 0.0175(10) Uani d . 1 . .
H H27 0.2896 0.9841 0.8540 0.021 Uiso calc R 1 . .
C C28 0.5066(4) 0.7659(3) 0.4504(2) 0.0159(9) Uani d . 1 . .
C C29 0.4938(4) 0.8749(3) 0.4479(2) 0.0180(10) Uani d D 1 . .
C C30 0.0954(4) 0.6894(3) 0.4722(2) 0.0147(9) Uani d . 1 . .
C C31 0.1256(4) 0.7772(3) 0.4582(2) 0.0150(9) Uani d . 1 . .
H H31 0.2112 0.7774 0.4423 0.018 Uiso calc R 1 . .
C C32 0.0285(5) 0.8645(3) 0.4677(2) 0.0186(10) Uani d . 1 . .
H H32 0.0485 0.9244 0.4587 0.022 Uiso calc R 1 . .
C C33 -0.0963(5) 0.8647(3) 0.4902(3) 0.0225(11) Uani d . 1 . .
H H33 -0.1615 0.9248 0.4963 0.027 Uiso calc R 1 . .
C C34 -0.1273(5) 0.7780(3) 0.5038(3) 0.0230(11) Uani d . 1 . .
H H34 -0.2133 0.7782 0.5191 0.028 Uiso calc R 1 . .
C C35 -0.0303(5) 0.6904(3) 0.4948(2) 0.0189(10) Uani d . 1 . .
H H35 -0.0507 0.6307 0.5043 0.023 Uiso calc R 1 . .
C C36 0.1645(4) 0.5244(3) 0.3820(2) 0.0129(9) Uani d . 1 . .
C C37 0.0671(4) 0.5790(3) 0.3314(2) 0.0156(9) Uani d . 1 . .
H H37 0.0206 0.6443 0.3399 0.019 Uiso calc R 1 . .
C C38 0.0372(5) 0.5388(4) 0.2684(3) 0.0244(11) Uani d . 1 . .
H H38 -0.0290 0.5767 0.2337 0.029 Uiso calc R 1 . .
C C39 0.1038(5) 0.4439(3) 0.2564(3) 0.0231(11) Uani d . 1 . .
H H39 0.0833 0.4165 0.2133 0.028 Uiso calc R 1 . .
C C40 0.1998(5) 0.3883(3) 0.3063(3) 0.0231(11) Uani d . 1 . .
H H40 0.2447 0.3227 0.2981 0.028 Uiso calc R 1 . .
C C41 0.2302(5) 0.4287(3) 0.3684(3) 0.0199(10) Uani d . 1 . .
H H41 0.2972 0.3905 0.4024 0.024 Uiso calc R 1 . .
C C42 0.2131(4) 0.4938(3) 0.5487(2) 0.0137(9) Uani d . 1 . .
H H42A 0.1259 0.5155 0.5740 0.016 Uiso calc R 1 . .
H H42B 0.2286 0.4266 0.5354 0.016 Uiso calc R 1 . .
C C43 0.2848(4) 0.6229(3) 0.6363(2) 0.0134(9) Uani d . 1 . .
C C44 0.1606(5) 0.6641(3) 0.6664(2) 0.0200(10) Uani d . 1 . .
H H44 0.1048 0.6248 0.6792 0.024 Uiso calc R 1 . .
C C45 0.1174(5) 0.7612(3) 0.6780(3) 0.0274(12) Uani d . 1 . .
H H45 0.0329 0.7884 0.6995 0.033 Uiso calc R 1 . .
C C46 0.1990(6) 0.8198(3) 0.6579(3) 0.0313(13) Uani d . 1 . .
H H46 0.1688 0.8873 0.6644 0.038 Uiso calc R 1 . .
C C47 0.3228(6) 0.7794(3) 0.6289(3) 0.0306(13) Uani d . 1 . .
H H47 0.3781 0.8191 0.6159 0.037 Uiso calc R 1 . .
C C48 0.3675(5) 0.6805(3) 0.6185(3) 0.0219(10) Uani d . 1 . .
H H48 0.4536 0.6526 0.5994 0.026 Uiso calc R 1 . .
C C49 0.3078(4) 0.4276(3) 0.7060(2) 0.0132(9) Uani d . 1 . .
C C50 0.2893(4) 0.3372(3) 0.7047(2) 0.0159(9) Uani d . 1 . .
H H50 0.2852 0.3139 0.6560 0.019 Uiso calc R 1 . .
C C51 0.2767(4) 0.2804(3) 0.7737(3) 0.0182(10) Uani d . 1 . .
H H51 0.2634 0.2189 0.7722 0.022 Uiso calc R 1 . .
C C52 0.2837(5) 0.3134(3) 0.8447(3) 0.0220(10) Uani d . 1 . .
H H52 0.2737 0.2750 0.8920 0.026 Uiso calc R 1 . .
C C53 0.3050(5) 0.4020(3) 0.8470(3) 0.0220(10) Uani d . 1 . .
H H53 0.3121 0.4237 0.8959 0.026 Uiso calc R 1 . .
C C54 0.3161(5) 0.4597(3) 0.7781(2) 0.0175(10) Uani d . 1 . .
H H54 0.3295 0.5212 0.7800 0.021 Uiso calc R 1 . .

loop_
_atom_site_aniso_label
_atom_site_aniso_U_11
_atom_site_aniso_U_22
_atom_site_aniso_U_33
_atom_site_aniso_U_12
_atom_site_aniso_U_13
_atom_site_aniso_U_23
Ag1 0.01193(18) 0.01480(16) 0.01485(16) -0.00570(13) 0.00048(13) -0.00078(12)
Ag2 0.01034(18) 0.01539(16) 0.01353(16) -0.00444(13) 0.00060(13) -0.00059(12)
P1 0.0113(6) 0.0147(5) 0.0135(5) -0.0060(5) 0.0002(4) -0.0003(4)
P2 0.0111(6) 0.0137(5) 0.0135(5) -0.0050(5) 0.0003(4) -0.0001(4)
P3 0.0109(6) 0.0130(5) 0.0129(5) -0.0037(5) -0.0005(4) -0.0009(4)
P4 0.0109(6) 0.0134(5) 0.0130(5) -0.0049(4) 0.0006(4) -0.0003(4)
Cl1 0.0465(17) 0.0385(15) 0.0165(13) -0.0238(11) -0.0117(11) -0.0080(11)
Cl1' 0.0584(16) 0.025(2) 0.0436(13) -0.0322(17) 0.0145(11) -0.0131(13)
Cl2 0.0471(9) 0.0215(6) 0.0367(7) -0.0159(6) 0.0141(6) 0.0016(5)
F1 0.0584(16) 0.025(2) 0.0436(13) -0.0322(17) 0.0145(11) -0.0131(13)
F2 0.038(3) 0.042(5) 0.091(6) 0.000(2) 0.001(3) -0.041(4)
F1' 0.0465(17) 0.0385(15) 0.0165(13) -0.0238(11) -0.0117(11) -0.0080(11)
F2' 0.038(3) 0.042(5) 0.091(6) 0.000(2) 0.001(3) -0.041(4)
F3 0.0203(17) 0.0193(14) 0.0465(18) 0.0022(12) -0.0024(14) -0.0060(12)
F4 0.0327(18) 0.0242(14) 0.0307(15) -0.0107(13) -0.0047(13) -0.0084(12)
O1 0.020(2) 0.0295(18) 0.0294(18) -0.0095(15) -0.0020(15) -0.0104(14)
O2 0.023(2) 0.0186(16) 0.0300(18) -0.0023(15) 0.0043(15) -0.0004(14)
O3 0.0178(18) 0.0216(16) 0.0220(16) -0.0112(14) -0.0002(14) -0.0012(13)
O4 0.0201(19) 0.0148(15) 0.0239(17) -0.0009(14) -0.0021(14) 0.0031(13)
C1 0.021(3) 0.017(2) 0.019(2) -0.013(2) 0.009(2) -0.0082(18)
C2 0.023(3) 0.033(3) 0.044(3) -0.007(2) -0.001(3) -0.021(2)
C3 0.007(2) 0.016(2) 0.017(2) -0.0036(18) -0.0012(17) -0.0001(16)
C4 0.020(3) 0.019(2) 0.015(2) -0.006(2) -0.0015(19) 0.0017(17)
C5 0.022(3) 0.017(2) 0.022(2) -0.005(2) -0.002(2) -0.0024(18)
C6 0.014(3) 0.019(2) 0.024(2) -0.0048(19) 0.0042(19) 0.0008(18)
C7 0.016(3) 0.021(2) 0.019(2) -0.004(2) -0.0037(19) 0.0054(18)
C8 0.012(2) 0.021(2) 0.018(2) -0.0034(19) -0.0001(18) 0.0004(17)
C9 0.016(2) 0.012(2) 0.016(2) -0.0035(18) -0.0012(18) -0.0003(16)
C10 0.015(3) 0.020(2) 0.021(2) -0.003(2) 0.0019(19) -0.0012(18)
C11 0.025(3) 0.018(2) 0.027(3) -0.002(2) 0.009(2) 0.0006(19)
C12 0.039(3) 0.021(2) 0.024(3) -0.007(2) 0.001(2) -0.008(2)
C13 0.034(3) 0.021(2) 0.024(2) -0.015(2) 0.001(2) -0.0048(19)
C14 0.020(3) 0.022(2) 0.018(2) -0.008(2) -0.0010(19) -0.0002(18)
C15 0.017(2) 0.013(2) 0.015(2) -0.0049(18) -0.0005(18) -0.0024(16)
C16 0.014(2) 0.024(2) 0.011(2) -0.0063(19) 0.0009(18) -0.0048(17)
C17 0.021(3) 0.026(2) 0.018(2) -0.009(2) -0.004(2) 0.0018(18)
C18 0.016(3) 0.044(3) 0.024(3) -0.008(2) 0.004(2) -0.007(2)
C19 0.022(3) 0.045(3) 0.032(3) -0.003(3) 0.004(2) -0.024(2)
C20 0.019(3) 0.029(3) 0.045(3) 0.000(2) -0.004(2) -0.020(2)
C21 0.024(3) 0.027(3) 0.031(3) -0.012(2) 0.001(2) -0.009(2)
C22 0.016(2) 0.014(2) 0.013(2) -0.0093(18) 0.0002(18) 0.0012(16)
C23 0.010(2) 0.015(2) 0.020(2) -0.0039(18) 0.0005(18) 0.0000(17)
C24 0.014(3) 0.023(2) 0.022(2) -0.010(2) -0.0038(19) 0.0060(18)
C25 0.019(3) 0.030(3) 0.014(2) -0.012(2) -0.0054(19) 0.0037(18)
C26 0.028(3) 0.025(2) 0.019(2) -0.014(2) 0.004(2) -0.0053(19)
C27 0.016(3) 0.017(2) 0.021(2) -0.0079(19) -0.0008(19) 0.0000(17)
C28 0.015(3) 0.012(2) 0.021(2) -0.0068(19) 0.0046(19) -0.0003(17)
C29 0.016(3) 0.015(2) 0.024(2) -0.0062(19) -0.0003(19) -0.0011(17)
C30 0.016(2) 0.013(2) 0.014(2) -0.0036(18) 0.0009(18) -0.0013(16)
C31 0.011(2) 0.021(2) 0.013(2) -0.0050(19) -0.0018(17) -0.0012(17)
C32 0.020(3) 0.012(2) 0.020(2) 0.0007(19) -0.004(2) -0.0034(17)
C33 0.020(3) 0.019(2) 0.023(2) 0.004(2) 0.002(2) -0.0086(19)
C34 0.013(3) 0.031(3) 0.023(2) -0.003(2) 0.001(2) -0.006(2)
C35 0.018(3) 0.021(2) 0.020(2) -0.009(2) 0.0002(19) -0.0050(18)
C36 0.013(2) 0.015(2) 0.014(2) -0.0087(18) 0.0016(17) -0.0031(16)
C37 0.013(2) 0.017(2) 0.015(2) -0.0030(19) 0.0003(18) -0.0002(17)
C38 0.019(3) 0.038(3) 0.016(2) -0.009(2) -0.001(2) 0.001(2)
C39 0.022(3) 0.038(3) 0.018(2) -0.021(2) 0.002(2) -0.007(2)
C40 0.030(3) 0.019(2) 0.027(2) -0.016(2) 0.004(2) -0.0079(19)
C41 0.023(3) 0.018(2) 0.018(2) -0.006(2) -0.002(2) 0.0007(17)
C42 0.015(2) 0.014(2) 0.013(2) -0.0052(18) -0.0007(17) -0.0006(16)
C43 0.018(3) 0.0097(19) 0.013(2) -0.0049(18) -0.0027(18) -0.0007(15)
C44 0.019(3) 0.022(2) 0.019(2) -0.007(2) 0.0006(19) -0.0004(18)
C45 0.026(3) 0.025(3) 0.028(3) -0.001(2) 0.003(2) -0.010(2)
C46 0.047(4) 0.016(2) 0.030(3) -0.007(2) 0.000(3) -0.009(2)
C47 0.050(4) 0.025(3) 0.026(3) -0.024(3) 0.001(3) -0.005(2)
C48 0.024(3) 0.023(2) 0.022(2) -0.012(2) 0.002(2) -0.0037(19)
C49 0.007(2) 0.017(2) 0.013(2) -0.0013(18) 0.0032(17) 0.0004(16)
C50 0.011(2) 0.019(2) 0.018(2) -0.0071(19) 0.0013(18) -0.0008(17)
C51 0.011(2) 0.014(2) 0.026(2) -0.0019(18) 0.0048(19) 0.0013(18)
C52 0.021(3) 0.023(2) 0.020(2) -0.006(2) -0.003(2) 0.0061(18)
C53 0.022(3) 0.028(3) 0.016(2) -0.008(2) -0.001(2) -0.0031(19)
C54 0.020(3) 0.014(2) 0.018(2) -0.0048(19) 0.0010(19) -0.0026(17)

loop_
_atom_type_symbol
_atom_type_description
_atom_type_scat_dispersion_real
_atom_type_scat_dispersion_imag
_atom_type_scat_source
C C 0.0033 0.0016 'International Tables Vol C Tables 4.2.6.8 and 6.1.1.4'
H H 0.0000 0.0000 'International Tables Vol C Tables 4.2.6.8 and 6.1.1.4'
O O 0.0106 0.0060 'International Tables Vol C Tables 4.2.6.8 and 6.1.1.4'
F F 0.0171 0.0103 'International Tables Vol C Tables 4.2.6.8 and 6.1.1.4'
P P 0.1023 0.0942 'International Tables Vol C Tables 4.2.6.8 and 6.1.1.4'
Cl Cl 0.1484 0.1585 'International Tables Vol C Tables 4.2.6.8 and 6.1.1.4'
Ag Ag -0.8971 1.1015 'International Tables Vol C Tables 4.2.6.8 and 6.1.1.4'

loop_
_geom_angle_atom_site_label_1
_geom_angle_atom_site_label_2
_geom_angle_atom_site_label_3
_geom_angle_site_symmetry_1
_geom_angle_site_symmetry_3
_geom_angle
_geom_angle_publ_flag
O1 Ag1 P1 . . 100.92(9) yes
O1 Ag1 P2 . 2_677 103.78(9) yes
P1 Ag1 P2 . 2_677 151.19(4) yes
O1 Ag1 Ag1 . 2_677 136.10(8) ?
P2 Ag1 Ag1 2_677 2_677 91.48(3) ?
P1 Ag1 Ag1 . 2_677 80.72(3) ?
O3 Ag2 P3 . . 104.14(8) yes
O3 Ag2 P4 . 2_666 101.43(8) yes
P3 Ag2 P4 . 2_666 149.67(4) yes
O3 Ag2 Ag2 . 2_666 134.22(7) ?
P4 Ag2 Ag2 2_666 2_666 78.04(3) ?
P3 Ag2 Ag2 . 2_666 95.23(3) ?
C9 P1 C3 . . 105.99(19) ?
C9 P1 C15 . . 103.98(19) ?
C3 P1 C15 . . 102.13(19) ?
C9 P1 Ag1 . . 119.10(15) ?
C3 P1 Ag1 . . 113.66(15) ?
C15 P1 Ag1 . . 110.26(15) ?
C16 P2 C22 . . 103.7(2) ?
C16 P2 C15 . . 106.9(2) ?
C22 P2 C15 . . 104.17(18) ?
C16 P2 Ag1 . 2_677 118.83(15) ?
C22 P2 Ag1 . 2_677 109.27(15) ?
C15 P2 Ag1 . 2_677 112.61(15) ?
C30 P3 C36 . . 105.1(2) ?
C30 P3 C42 . . 105.46(19) ?
C36 P3 C42 . . 104.87(18) ?
C30 P3 Ag2 . . 119.03(15) ?
C36 P3 Ag2 . . 112.02(15) ?
C42 P3 Ag2 . . 109.25(15) ?
C43 P4 C49 . . 104.85(19) ?
C43 P4 C42 . . 102.48(19) ?
C49 P4 C42 . . 105.27(19) ?
C43 P4 Ag2 . 2_666 121.28(15) ?
C49 P4 Ag2 . 2_666 109.90(14) ?
C42 P4 Ag2 . 2_666 111.71(14) ?
C1 O1 Ag1 . . 107.5(3) ?
C28 O3 Ag2 . . 109.5(3) ?
O1 C1 O2 . . 130.1(4) ?
O1 C1 C2 . . 113.9(4) ?
O2 C1 C2 . . 115.9(4) ?
F2' C2 F1' . . 100.4(6) ?
F2 C2 F1 . . 99.3(6) ?
F2 C2 C1 . . 113.2(7) ?
F2' C2 C1 . . 108.0(8) ?
F1' C2 C1 . . 109.5(5) ?
F1 C2 C1 . . 105.0(5) ?
F2' C2 Cl1' . . 111.8(6) ?
F1' C2 Cl1' . . 109.7(4) ?
C1 C2 Cl1' . . 116.3(3) ?
F2 C2 Cl1 . . 111.4(6) ?
F1 C2 Cl1 . . 106.8(5) ?
C1 C2 Cl1 . . 118.8(3) ?
C4 C3 C8 . . 119.5(4) ?
C4 C3 P1 . . 119.6(3) ?
C8 C3 P1 . . 120.8(3) ?
C5 C4 C3 . . 120.8(4) ?
C5 C4 H4 . . 119.6 ?
C3 C4 H4 . . 119.6 ?
C4 C5 C6 . . 120.3(4) ?
C4 C5 H5 . . 119.9 ?
C6 C5 H5 . . 119.9 ?
C5 C6 C7 . . 119.2(4) ?
C5 C6 H6 . . 120.4 ?
C7 C6 H6 . . 120.4 ?
C8 C7 C6 . . 121.1(4) ?
C8 C7 H7 . . 119.5 ?
C6 C7 H7 . . 119.5 ?
C7 C8 C3 . . 119.1(4) ?
C7 C8 H8 . . 120.4 ?
C3 C8 H8 . . 120.4 ?
C14 C9 C10 . . 119.2(4) ?
C14 C9 P1 . . 119.6(4) ?
C10 C9 P1 . . 121.2(3) ?
C11 C10 C9 . . 119.7(4) ?
C11 C10 H10 . . 120.1 ?
C9 C10 H10 . . 120.1 ?
C10 C11 C12 . . 120.2(5) ?
C10 C11 H11 . . 119.9 ?
C12 C11 H11 . . 119.9 ?
C13 C12 C11 . . 119.8(4) ?
C13 C12 H12 . . 120.1 ?
C11 C12 H12 . . 120.1 ?
C12 C13 C14 . . 120.4(5) ?
C12 C13 H13 . . 119.8 ?
C14 C13 H13 . . 119.8 ?
C13 C14 C9 . . 120.8(5) ?
C13 C14 H14 . . 119.6 ?
C9 C14 H14 . . 119.6 ?
P1 C15 P2 . . 110.3(2) ?
P1 C15 H15A . . 109.6 ?
P2 C15 H15A . . 109.6 ?
P1 C15 H15B . . 109.6 ?
P2 C15 H15B . . 109.6 ?
H15A C15 H15B . . 108.1 ?
C17 C16 C21 . . 119.4(4) ?
C17 C16 P2 . . 122.7(3) ?
C21 C16 P2 . . 117.2(4) ?
C18 C17 C16 . . 120.9(5) ?
C18 C17 H17 . . 119.5 ?
C16 C17 H17 . . 119.5 ?
C17 C18 C19 . . 119.2(5) ?
C17 C18 H18 . . 120.4 ?
C19 C18 H18 . . 120.4 ?
C20 C19 C18 . . 120.8(5) ?
C20 C19 H19 . . 119.6 ?
C18 C19 H19 . . 119.6 ?
C19 C20 C21 . . 120.2(5) ?
C19 C20 H20 . . 119.9 ?
C21 C20 H20 . . 119.9 ?
C16 C21 C20 . . 119.4(5) ?
C16 C21 H21 . . 120.3 ?
C20 C21 H21 . . 120.3 ?
C23 C22 C27 . . 118.9(4) ?
C23 C22 P2 . . 122.4(3) ?
C27 C22 P2 . . 118.4(3) ?
C22 C23 C24 . . 120.1(4) ?
C22 C23 H23 . . 120.0 ?
C24 C23 H23 . . 120.0 ?
C25 C24 C23 . . 120.0(4) ?
C25 C24 H24 . . 120.0 ?
C23 C24 H24 . . 120.0 ?
C24 C25 C26 . . 120.1(4) ?
C24 C25 H25 . . 119.9 ?
C26 C25 H25 . . 119.9 ?
C27 C26 C25 . . 120.4(4) ?
C27 C26 H26 . . 119.8 ?
C25 C26 H26 . . 119.8 ?
C26 C27 C22 . . 120.5(4) ?
C26 C27 H27 . . 119.8 ?
C22 C27 H27 . . 119.8 ?
O4 C28 O3 . . 129.2(4) ?
O4 C28 C29 . . 115.7(4) ?
O3 C28 C29 . . 115.0(4) ?
F4 C29 F3 . . 104.5(3) ?
F4 C29 C28 . . 111.2(3) ?
F3 C29 C28 . . 111.3(3) ?
F4 C29 Cl2 . . 108.8(3) ?
F3 C29 Cl2 . . 109.3(3) ?
C28 C29 Cl2 . . 111.5(3) ?
C35 C30 C31 . . 119.7(4) ?
C35 C30 P3 . . 121.1(3) ?
C31 C30 P3 . . 119.3(3) ?
C32 C31 C30 . . 119.2(4) ?
C32 C31 H31 . . 120.4 ?
C30 C31 H31 . . 120.4 ?
C33 C32 C31 . . 120.7(4) ?
C33 C32 H32 . . 119.7 ?
C31 C32 H32 . . 119.7 ?
C32 C33 C34 . . 120.5(4) ?
C32 C33 H33 . . 119.8 ?
C34 C33 H33 . . 119.8 ?
C33 C34 C35 . . 119.1(5) ?
C33 C34 H34 . . 120.5 ?
C35 C34 H34 . . 120.5 ?
C30 C35 C34 . . 120.9(4) ?
C30 C35 H35 . . 119.6 ?
C34 C35 H35 . . 119.6 ?
C37 C36 C41 . . 118.4(4) ?
C37 C36 P3 . . 123.0(3) ?
C41 C36 P3 . . 118.2(3) ?
C36 C37 C38 . . 120.5(4) ?
C36 C37 H37 . . 119.7 ?
C38 C37 H37 . . 119.7 ?
C39 C38 C37 . . 119.8(4) ?
C39 C38 H38 . . 120.1 ?
C37 C38 H38 . . 120.1 ?
C40 C39 C38 . . 120.6(4) ?
C40 C39 H39 . . 119.7 ?
C38 C39 H39 . . 119.7 ?
C39 C40 C41 . . 119.6(4) ?
C39 C40 H40 . . 120.2 ?
C41 C40 H40 . . 120.2 ?
C40 C41 C36 . . 121.2(4) ?
C40 C41 H41 . . 119.4 ?
C36 C41 H41 . . 119.4 ?
P4 C42 P3 . . 108.4(2) ?
P4 C42 H42A . . 110.0 ?
P3 C42 H42A . . 110.0 ?
P4 C42 H42B . . 110.0 ?
P3 C42 H42B . . 110.0 ?
H42A C42 H42B . . 108.4 ?
C44 C43 C48 . . 119.6(4) ?
C44 C43 P4 . . 120.6(3) ?
C48 C43 P4 . . 119.7(4) ?
C45 C44 C43 . . 120.8(4) ?
C45 C44 H44 . . 119.6 ?
C43 C44 H44 . . 119.6 ?
C44 C45 C46 . . 119.6(5) ?
C44 C45 H45 . . 120.2 ?
C46 C45 H45 . . 120.2 ?
C47 C46 C45 . . 119.9(4) ?
C47 C46 H46 . . 120.0 ?
C45 C46 H46 . . 120.0 ?
C46 C47 C48 . . 120.5(5) ?
C46 C47 H47 . . 119.8 ?
C48 C47 H47 . . 119.8 ?
C47 C48 C43 . . 119.5(5) ?
C47 C48 H48 . . 120.3 ?
C43 C48 H48 . . 120.3 ?
C50 C49 C54 . . 118.8(4) ?
C50 C49 P4 . . 120.2(3) ?
C54 C49 P4 . . 120.7(3) ?
C51 C50 C49 . . 120.7(4) ?
C51 C50 H50 . . 119.7 ?
C49 C50 H50 . . 119.7 ?
C52 C51 C50 . . 119.9(4) ?
C52 C51 H51 . . 120.0 ?
C50 C51 H51 . . 120.0 ?
C53 C52 C51 . . 120.1(4) ?
C53 C52 H52 . . 120.0 ?
C51 C52 H52 . . 120.0 ?
C52 C53 C54 . . 120.2(4) ?
C52 C53 H53 . . 119.9 ?
C54 C53 H53 . . 119.9 ?
C53 C54 C49 . . 120.2(4) ?
C53 C54 H54 . . 119.9 ?
C49 C54 H54 . . 119.9 ?

loop_
_geom_bond_atom_site_label_1
_geom_bond_atom_site_label_2
_geom_bond_site_symmetry_2
_geom_bond_distance
_geom_bond_publ_flag
Ag1 O1 . 2.382(3) yes
Ag1 P1 . 2.4194(12) yes
Ag1 P2 2_677 2.4190(10) yes
Ag1 Ag1 2_677 3.1078(6) no
Ag2 O3 . 2.383(3) yes
Ag2 P3 . 2.4300(10) yes
Ag2 P4 2_666 2.4290(10) yes
Ag2 Ag2 2_666 2.9950(6) no
P1 C9 . 1.810(4) ?
P1 C3 . 1.821(4) ?
P1 C15 . 1.834(4) ?
P2 C16 . 1.813(4) ?
P2 C22 . 1.822(4) ?
P2 C15 . 1.836(4) ?
P2 Ag1 2_677 2.4188(12) ?
P3 C30 . 1.816(4) ?
P3 C36 . 1.825(4) ?
P3 C42 . 1.843(4) ?
P4 C43 . 1.816(4) ?
P4 C49 . 1.818(4) ?
P4 C42 . 1.834(4) ?
P4 Ag2 2_666 2.4291(12) ?
Cl1 C2 . 1.683(5) ?
Cl1' C2 . 1.652(5) ?
Cl2 C29 . 1.737(4) ?
F1 C2 . 1.413(6) ?
F2 C2 . 1.375(7) ?
F1' C2 . 1.402(6) ?
F2' C2 . 1.378(7) ?
F3 C29 . 1.360(4) ?
F4 C29 . 1.354(4) ?
O1 C1 . 1.235(5) ?
O2 C1 . 1.236(5) ?
O3 C28 . 1.254(5) ?
O4 C28 . 1.240(5) ?
C1 C2 . 1.547(6) ?
C3 C4 . 1.392(6) ?
C3 C8 . 1.397(5) ?
C4 C5 . 1.372(6) ?
C4 H4 . 0.9500 ?
C5 C6 . 1.388(6) ?
C5 H5 . 0.9500 ?
C6 C7 . 1.389(6) ?
C6 H6 . 0.9500 ?
C7 C8 . 1.386(6) ?
C7 H7 . 0.9500 ?
C8 H8 . 0.9500 ?
C9 C14 . 1.386(6) ?
C9 C10 . 1.396(6) ?
C10 C11 . 1.390(6) ?
C10 H10 . 0.9500 ?
C11 C12 . 1.393(7) ?
C11 H11 . 0.9500 ?
C12 C13 . 1.373(7) ?
C12 H12 . 0.9500 ?
C13 C14 . 1.378(6) ?
C13 H13 . 0.9500 ?
C14 H14 . 0.9500 ?
C15 H15A . 0.9900 ?
C15 H15B . 0.9900 ?
C16 C17 . 1.390(6) ?
C16 C21 . 1.397(6) ?
C17 C18 . 1.384(7) ?
C17 H17 . 0.9500 ?
C18 C19 . 1.392(7) ?
C18 H18 . 0.9500 ?
C19 C20 . 1.370(7) ?
C19 H19 . 0.9500 ?
C20 C21 . 1.402(7) ?
C20 H20 . 0.9500 ?
C21 H21 . 0.9500 ?
C22 C23 . 1.392(6) ?
C22 C27 . 1.401(6) ?
C23 C24 . 1.395(6) ?
C23 H23 . 0.9500 ?
C24 C25 . 1.376(6) ?
C24 H24 . 0.9500 ?
C25 C26 . 1.385(6) ?
C25 H25 . 0.9500 ?
C26 C27 . 1.370(6) ?
C26 H26 . 0.9500 ?
C27 H27 . 0.9500 ?
C28 C29 . 1.539(5) ?
C30 C35 . 1.387(6) ?
C30 C31 . 1.397(6) ?
C31 C32 . 1.395(6) ?
C31 H31 . 0.9500 ?
C32 C33 . 1.380(7) ?
C32 H32 . 0.9500 ?
C33 C34 . 1.387(6) ?
C33 H33 . 0.9500 ?
C34 C35 . 1.395(6) ?
C34 H34 . 0.9500 ?
C35 H35 . 0.9500 ?
C36 C37 . 1.390(6) ?
C36 C41 . 1.392(6) ?
C37 C38 . 1.392(6) ?
C37 H37 . 0.9500 ?
C38 C39 . 1.378(7) ?
C38 H38 . 0.9500 ?
C39 C40 . 1.377(7) ?
C39 H39 . 0.9500 ?
C40 C41 . 1.382(6) ?
C40 H40 . 0.9500 ?
C41 H41 . 0.9500 ?
C42 H42A . 0.9900 ?
C42 H42B . 0.9900 ?
C43 C44 . 1.388(6) ?
C43 C48 . 1.397(6) ?
C44 C45 . 1.376(6) ?
C44 H44 . 0.9500 ?
C45 C46 . 1.402(7) ?
C45 H45 . 0.9500 ?
C46 C47 . 1.376(8) ?
C46 H46 . 0.9500 ?
C47 C48 . 1.395(6) ?
C47 H47 . 0.9500 ?
C48 H48 . 0.9500 ?
C49 C50 . 1.387(6) ?
C49 C54 . 1.396(6) ?
C50 C51 . 1.387(6) ?
C50 H50 . 0.9500 ?
C51 C52 . 1.380(6) ?
C51 H51 . 0.9500 ?
C52 C53 . 1.378(6) ?
C52 H52 . 0.9500 ?
C53 C54 . 1.387(6) ?
C53 H53 . 0.9500 ?
C54 H54 . 0.9500 ?

loop_
_geom_torsion_atom_site_label_1
_geom_torsion_atom_site_label_2
_geom_torsion_atom_site_label_3
_geom_torsion_atom_site_label_4
_geom_torsion_site_symmetry_1
_geom_torsion
O1 Ag1 P1 C9 . 158.28(17)
P2 Ag1 P1 C9 2_677 9.62(18)
Ag1 Ag1 P1 C9 2_677 -66.32(15)
O1 Ag1 P1 C3 . 32.26(17)
P2 Ag1 P1 C3 2_677 -116.40(16)
Ag1 Ag1 P1 C3 2_677 167.66(15)
O1 Ag1 P1 C15 . -81.72(16)
P2 Ag1 P1 C15 2_677 129.63(15)
Ag1 Ag1 P1 C15 2_677 53.68(14)
O3 Ag2 P3 C30 . -11.10(17)
P4 Ag2 P3 C30 2_666 -157.73(15)
Ag2 Ag2 P3 C30 2_666 127.08(15)
O3 Ag2 P3 C36 . 112.04(16)
P4 Ag2 P3 C36 2_666 -34.59(17)
Ag2 Ag2 P3 C36 2_666 -109.78(14)
O3 Ag2 P3 C42 . -132.21(16)
P4 Ag2 P3 C42 2_666 81.16(16)
Ag2 Ag2 P3 C42 2_666 5.97(14)
P2 Ag1 O1 C1 2_677 -129.4(3)
P1 Ag1 O1 C1 . 65.6(3)
Ag1 Ag1 O1 C1 2_677 -22.3(4)
P4 Ag2 O3 C28 2_666 -65.3(3)
P3 Ag2 O3 C28 . 131.1(3)
Ag2 Ag2 O3 C28 2_666 19.0(3)
Ag1 O1 C1 O2 . -3.4(6)
Ag1 O1 C1 C2 . 178.4(3)
O1 C1 C2 F2 . -18.6(7)
O2 C1 C2 F2 . 163.0(6)
O1 C1 C2 F2' . -39.4(7)
O2 C1 C2 F2' . 142.2(6)
O1 C1 C2 F1' . -147.8(6)
O2 C1 C2 F1' . 33.8(7)
O1 C1 C2 F1 . 88.6(6)
O2 C1 C2 F1 . -89.8(6)
O1 C1 C2 Cl1' . 87.2(5)
O2 C1 C2 Cl1' . -91.3(5)
O1 C1 C2 Cl1 . -152.1(4)
O2 C1 C2 Cl1 . 29.5(6)
C9 P1 C3 C4 . 150.5(4)
C15 P1 C3 C4 . 41.9(4)
Ag1 P1 C3 C4 . -76.9(4)
C9 P1 C3 C8 . -33.6(4)
C15 P1 C3 C8 . -142.2(4)
Ag1 P1 C3 C8 . 99.1(4)
C8 C3 C4 C5 . 1.6(7)
P1 C3 C4 C5 . 177.5(4)
C3 C4 C5 C6 . -0.3(7)
C4 C5 C6 C7 . -0.6(7)
C5 C6 C7 C8 . 0.2(7)
C6 C7 C8 C3 . 1.0(7)
C4 C3 C8 C7 . -1.9(7)
P1 C3 C8 C7 . -177.8(3)
C3 P1 C9 C14 . 142.2(3)
C15 P1 C9 C14 . -110.6(4)
Ag1 P1 C9 C14 . 12.6(4)
C3 P1 C9 C10 . -40.2(4)
C15 P1 C9 C10 . 67.0(4)
Ag1 P1 C9 C10 . -169.8(3)
C14 C9 C10 C11 . -1.5(6)
P1 C9 C10 C11 . -179.1(3)
C9 C10 C11 C12 . 1.3(7)
C10 C11 C12 C13 . 0.2(7)
C11 C12 C13 C14 . -1.5(7)
C12 C13 C14 C9 . 1.3(7)
C10 C9 C14 C13 . 0.2(6)
P1 C9 C14 C13 . 177.9(3)
C9 P1 C15 P2 . 62.7(3)
C3 P1 C15 P2 . 172.8(2)
Ag1 P1 C15 P2 . -66.1(2)
C16 P2 C15 P1 . -99.2(2)
C22 P2 C15 P1 . 151.4(2)
Ag1 P2 C15 P1 2_677 33.1(2)
C22 P2 C16 C17 . 75.3(4)
C15 P2 C16 C17 . -34.4(4)
Ag1 P2 C16 C17 2_677 -163.2(3)
C22 P2 C16 C21 . -95.5(4)
C15 P2 C16 C21 . 154.8(3)
Ag1 P2 C16 C21 2_677 26.0(4)
C21 C16 C17 C18 . -0.9(7)
P2 C16 C17 C18 . -171.5(3)
C16 C17 C18 C19 . 1.8(7)
C17 C18 C19 C20 . -1.1(7)
C18 C19 C20 C21 . -0.5(8)
C17 C16 C21 C20 . -0.7(7)
P2 C16 C21 C20 . 170.4(4)
C19 C20 C21 C16 . 1.4(7)
C16 P2 C22 C23 . 14.1(4)
C15 P2 C22 C23 . 125.9(4)
Ag1 P2 C22 C23 2_677 -113.5(3)
C16 P2 C22 C27 . -172.3(3)
C15 P2 C22 C27 . -60.5(4)
Ag1 P2 C22 C27 2_677 60.0(3)
C27 C22 C23 C24 . -0.3(6)
P2 C22 C23 C24 . 173.3(3)
C22 C23 C24 C25 . 0.1(6)
C23 C24 C25 C26 . 0.3(7)
C24 C25 C26 C27 . -0.5(7)
C25 C26 C27 C22 . 0.3(7)
C23 C22 C27 C26 . 0.1(6)
P2 C22 C27 C26 . -173.7(3)
Ag2 O3 C28 O4 . 11.0(6)
Ag2 O3 C28 C29 . -172.5(3)
O4 C28 C29 F4 . -29.1(5)
O3 C28 C29 F4 . 153.9(4)
O4 C28 C29 F3 . -145.2(4)
O3 C28 C29 F3 . 37.9(5)
O4 C28 C29 Cl2 . 92.5(4)
O3 C28 C29 Cl2 . -84.4(4)
C36 P3 C30 C35 . 60.9(4)
C42 P3 C30 C35 . -49.6(4)
Ag2 P3 C30 C35 . -172.6(3)
C36 P3 C30 C31 . -118.2(3)
C42 P3 C30 C31 . 131.3(3)
Ag2 P3 C30 C31 . 8.2(4)
C35 C30 C31 C32 . 0.5(6)
P3 C30 C31 C32 . 179.7(3)
C30 C31 C32 C33 . -0.5(6)
C31 C32 C33 C34 . 0.2(7)
C32 C33 C34 C35 . 0.2(7)
C31 C30 C35 C34 . -0.1(6)
P3 C30 C35 C34 . -179.2(3)
C33 C34 C35 C30 . -0.3(7)
C30 P3 C36 C37 . 17.4(4)
C42 P3 C36 C37 . 128.4(4)
Ag2 P3 C36 C37 . -113.2(4)
C30 P3 C36 C41 . -169.0(3)
C42 P3 C36 C41 . -58.0(4)
Ag2 P3 C36 C41 . 60.3(4)
C41 C36 C37 C38 . -0.5(7)
P3 C36 C37 C38 . 173.0(4)
C36 C37 C38 C39 . 0.6(7)
C37 C38 C39 C40 . 0.1(7)
C38 C39 C40 C41 . -0.7(7)
C39 C40 C41 C36 . 0.7(7)
C37 C36 C41 C40 . -0.1(7)
P3 C36 C41 C40 . -174.0(4)
C43 P4 C42 P3 . 63.2(3)
C49 P4 C42 P3 . 172.6(2)
Ag2 P4 C42 P3 2_666 -68.2(2)
C30 P3 C42 P4 . -97.8(2)
C36 P3 C42 P4 . 151.5(2)
Ag2 P3 C42 P4 . 31.2(2)
C49 P4 C43 C44 . -54.0(4)
C42 P4 C43 C44 . 55.8(4)
Ag2 P4 C43 C44 2_666 -178.9(3)
C49 P4 C43 C48 . 129.3(3)
C42 P4 C43 C48 . -121.0(3)
Ag2 P4 C43 C48 2_666 4.3(4)
C48 C43 C44 C45 . 0.8(6)
P4 C43 C44 C45 . -176.0(3)
C43 C44 C45 C46 . 1.1(7)
C44 C45 C46 C47 . -1.9(7)
C45 C46 C47 C48 . 0.7(7)
C46 C47 C48 C43 . 1.2(7)
C44 C43 C48 C47 . -2.0(6)
P4 C43 C48 C47 . 174.8(3)
C43 P4 C49 C50 . 155.4(4)
C42 P4 C49 C50 . 47.7(4)
Ag2 P4 C49 C50 2_666 -72.7(4)
C43 P4 C49 C54 . -31.0(4)
C42 P4 C49 C54 . -138.7(4)
Ag2 P4 C49 C54 2_666 100.9(3)
C54 C49 C50 C51 . 1.2(7)
P4 C49 C50 C51 . 174.9(3)
C49 C50 C51 C52 . -0.5(7)
C50 C51 C52 C53 . -1.0(7)
C51 C52 C53 C54 . 1.7(7)
C52 C53 C54 C49 . -1.0(7)
C50 C49 C54 C53 . -0.5(7)
P4 C49 C54 C53 . -174.1(4)
